data_7112199
loop_
_publ_author_name
'Yoshihiro Sekine'
'Masayuki Nihei'
'Reiji Kumai'
'Hironori Nakao'
'Youichi Murakami'
'Hiroki Oshio'

_publ_section_title
;
 X-ray-induced phase transitions by selective excitation of heterometal
 ions in a cyanide-bridged Fe-Co molecular square
;
_journal_name_full Chem.Commun.
_journal_page_first 4050
_journal_paper_doi 10.1039/C3CC48820A
_journal_volume 50
_journal_year 2014
_chemical_formula_moiety 'C108 H140 B2 Co2 Fe2 N26, 2(F6 P), 2(C H4 O)'
_chemical_formula_sum 'C110 H148 B2 Co2 F12 Fe2 N26 O2 P2'
_chemical_formula_weight 2407.66
_chemical_name_systematic
;
 ?
;
_space_group_IT_number 15
_symmetry_cell_setting monoclinic
_symmetry_space_group_name_Hall '-C 2yc'
_symmetry_space_group_name_H-M 'C 1 2/c 1'
_atom_sites_solution_hydrogens geom
_atom_sites_solution_primary direct
_atom_sites_solution_secondary difmap
_audit_creation_method SHELXL-97
_cell_angle_alpha 90.00
_cell_angle_beta 113.266(2)
_cell_angle_gamma 90.00
_cell_formula_units_Z 4
_cell_length_a 24.682(4)
_cell_length_b 18.626(3)
_cell_length_c 29.150(5)
_cell_measurement_temperature 24(2)
_cell_volume 12311(4)
_computing_cell_refinement 'Bruker SMART'
_computing_data_collection 'Bruker SMART'
_computing_data_reduction 'Bruker SAINT'
_computing_molecular_graphics 'Bruker SHELXTL'
_computing_publication_material 'Bruker SHELXTL'
_computing_structure_refinement 'SHELXL-97 (Sheldrick, 2008)'
_computing_structure_solution 'SHELXS-97 (Sheldrick, 2008)'
_diffrn_ambient_temperature 24(2)
_diffrn_detector_area_resol_mean 8.333
_diffrn_measured_fraction_theta_full 0.997
_diffrn_measured_fraction_theta_max 0.997
_diffrn_measurement_device_type 'Bruker APEX-II CCD'
_diffrn_measurement_method 'phi and omega scans'
_diffrn_radiation_monochromator graphite
_diffrn_radiation_source 'fine-focus sealed tube'
_diffrn_radiation_type MoK\a
_diffrn_radiation_wavelength 0.71073
_diffrn_reflns_av_R_equivalents 0.0669
_diffrn_reflns_av_sigmaI/netI 0.0836
_diffrn_reflns_limit_h_max 17
_diffrn_reflns_limit_h_min -28
_diffrn_reflns_limit_k_max 21
_diffrn_reflns_limit_k_min -20
_diffrn_reflns_limit_l_max 33
_diffrn_reflns_limit_l_min -29
_diffrn_reflns_number 27381
_diffrn_reflns_theta_full 24.30
_diffrn_reflns_theta_max 24.30
_diffrn_reflns_theta_min 1.41
_exptl_absorpt_coefficient_mu 0.597
_exptl_absorpt_correction_T_max 0.9708
_exptl_absorpt_correction_T_min 0.9427
_exptl_absorpt_correction_type empirical
_exptl_absorpt_process_details 'SADABS Sheldrick 1996'
_exptl_crystal_colour green
_exptl_crystal_density_diffrn 1.299
_exptl_crystal_density_method 'not measured'
_exptl_crystal_description plate
_exptl_crystal_F_000 5040
_exptl_crystal_size_max 0.10
_exptl_crystal_size_mid 0.10
_exptl_crystal_size_min 0.05
_refine_diff_density_max 2.307
_refine_diff_density_min -0.612
_refine_diff_density_rms 0.120
_refine_ls_extinction_method none
_refine_ls_goodness_of_fit_ref 1.027
_refine_ls_hydrogen_treatment constr
_refine_ls_matrix_type full
_refine_ls_number_parameters 818
_refine_ls_number_reflns 9975
_refine_ls_number_restraints 495
_refine_ls_restrained_S_all 1.041
_refine_ls_R_factor_all 0.1023
_refine_ls_R_factor_gt 0.0729
_refine_ls_shift/su_max 0.001
_refine_ls_shift/su_mean 0.000
_refine_ls_structure_factor_coef Fsqd
_refine_ls_weighting_details 'calc w=1/[\s^2^(Fo^2^)+(0.1195P)^2^+69.1385P] where P=(Fo^2^+2Fc^2^)/3'
_refine_ls_weighting_scheme calc
_refine_ls_wR_factor_gt 0.2028
_refine_ls_wR_factor_ref 0.2289
_reflns_number_gt 7034
_reflns_number_total 9975
_reflns_threshold_expression >2sigma(I)
_cod_data_source_file c3cc48820a.txt
_cod_data_source_block LS
_cod_original_sg_symbol_H-M C2/c
_cod_database_code 7112199

loop_
_symmetry_equiv_pos_as_xyz
'x, y, z'
'-x, y, -z+1/2'
'x+1/2, y+1/2, z'
'-x+1/2, y+1/2, -z+1/2'
'-x, -y, -z'
'x, -y, z-1/2'
'-x+1/2, -y+1/2, -z'
'x+1/2, -y+1/2, z-1/2'

loop_
_atom_site_label
_atom_site_type_symbol
_atom_site_fract_x
_atom_site_fract_y
_atom_site_fract_z
_atom_site_U_iso_or_equiv
_atom_site_adp_type
_atom_site_occupancy
_atom_site_symmetry_multiplicity
_atom_site_calc_flag
_atom_site_refinement_flags
_atom_site_disorder_assembly
_atom_site_disorder_group
Co1 Co 0.52641(3) 0.64483(4) 0.94918(3) 0.0202(2) Uani 1 1 d . . .
Fe1 Fe 0.35602(3) 0.57163(4) 0.98443(3) 0.0221(2) Uani 1 1 d . . .
P1 P 0.5000 1.0000 1.0000 0.0505(7) Uani 1 2 d SU . .
P2 P 0.5000 0.7305(2) 0.7500 0.0708(10) Uani 1 2 d SU . .
F1 F 0.5352(12) 0.6647(8) 0.7754(5) 0.133(13) Uani 0.50(3) 1 d P . 1
F2 F 0.4946(11) 0.746(3) 0.8018(9) 0.19(2) Uani 0.50(3) 1 d PU . 1
F3 F 0.5524(9) 0.7834(16) 0.7721(7) 0.119(11) Uani 0.50(3) 1 d P . 1
F1D F 0.5691(8) 0.726(3) 0.7618(6) 0.169(17) Uani 0.50(3) 1 d P . 2
F2D F 0.5040(11) 0.699(2) 0.7972(8) 0.18(2) Uani 0.50(3) 1 d P . 2
F3D F 0.5202(15) 0.8053(18) 0.7809(13) 0.24(2) Uani 0.50(3) 1 d PU . 2
F4 F 0.5059(2) 0.9757(3) 0.94969(19) 0.0733(14) Uani 1 1 d . . .
F5 F 0.49486(19) 0.9177(2) 1.01417(19) 0.0663(13) Uani 1 1 d . . .
F6 F 0.42986(18) 1.0040(3) 0.9698(2) 0.0771(15) Uani 1 1 d . . .
B1 B 0.2284(3) 0.6172(4) 0.9149(3) 0.0331(16) Uani 1 1 d . . .
H1 H 0.1873 0.6315 0.8926 0.040 Uiso 1 1 calc R . .
C2 C 0.4229(2) 0.5936(3) 0.9726(2) 0.0226(12) Uani 1 1 d U . .
C1 C 0.3904(2) 0.4810(3) 1.0048(2) 0.0206(12) Uani 1 1 d U . .
C3 C 0.3970(2) 0.6005(3) 1.0518(2) 0.0274(13) Uani 1 1 d U . .
C7 C 0.2665(2) 0.5124(3) 1.0277(2) 0.0276(13) Uani 1 1 d U . .
C8 C 0.2050(3) 0.5112(3) 1.0129(2) 0.0317(14) Uani 1 1 d U . .
H8 H 0.1838 0.4892 1.0301 0.038 Uiso 1 1 calc R . .
C9 C 0.1817(2) 0.5480(3) 0.9685(2) 0.0302(13) Uani 1 1 d U . .
C4 C 0.3468(3) 0.7397(3) 0.9817(3) 0.0372(15) Uani 1 1 d U . .
C5 C 0.3019(3) 0.7915(4) 0.9611(3) 0.0445(17) Uani 1 1 d U . .
H5 H 0.3057 0.8420 0.9657 0.053 Uiso 1 1 calc R . .
C6 C 0.2517(3) 0.7539(3) 0.9332(3) 0.0415(16) Uani 1 1 d U . .
C10 C 0.3229(2) 0.5022(3) 0.8789(2) 0.0223(12) Uani 1 1 d U . .
C11 C 0.2767(3) 0.5080(3) 0.8322(2) 0.0322(14) Uani 1 1 d U . .
H11 H 0.2741 0.4852 0.8023 0.039 Uiso 1 1 calc R . .
C12 C 0.2357(3) 0.5529(3) 0.8378(2) 0.0319(14) Uani 1 1 d U . .
C23 C 0.5961(2) 0.6871(3) 0.8928(2) 0.0279(13) Uani 1 1 d U . .
H23 H 0.5764 0.6501 0.8698 0.033 Uiso 1 1 calc R . .
C24 C 0.6355(2) 0.7304(3) 0.8826(2) 0.0275(13) Uani 1 1 d U . .
H24 H 0.6431 0.7217 0.8535 0.033 Uiso 1 1 calc R . .
C25 C 0.6639(2) 0.7861(3) 0.9139(2) 0.0239(12) Uani 1 1 d U . .
C26 C 0.6523(2) 0.7943(3) 0.9571(2) 0.0242(12) Uani 1 1 d U . .
H26 H 0.6713 0.8314 0.9802 0.029 Uiso 1 1 calc R . .
C27 C 0.6135(2) 0.7487(3) 0.9661(2) 0.0211(12) Uani 1 1 d U . .
C28 C 0.6004(2) 0.7487(3) 1.0113(2) 0.0205(11) Uani 1 1 d U . .
C29 C 0.6252(2) 0.7941(3) 1.0516(2) 0.0263(13) Uani 1 1 d U . .
H29 H 0.6523 0.8300 1.0509 0.032 Uiso 1 1 calc R . .
C30 C 0.6113(2) 0.7884(3) 1.0934(2) 0.0264(13) Uani 1 1 d U . .
C31 C 0.5717(2) 0.7341(3) 1.0919(2) 0.0265(13) Uani 1 1 d U . .
H31 H 0.5615 0.7269 1.1197 0.032 Uiso 1 1 calc R . .
C32 C 0.5473(2) 0.6907(3) 1.0503(2) 0.0239(12) Uani 1 1 d U . .
H32 H 0.5202 0.6543 1.0499 0.029 Uiso 1 1 calc R . .
C13 C 0.4651(3) 0.7848(3) 0.9306(2) 0.0362(15) Uani 1 1 d U . .
H13 H 0.4927 0.7995 0.9625 0.043 Uiso 1 1 calc R . .
C14 C 0.4218(3) 0.8321(4) 0.9032(3) 0.0533(19) Uani 1 1 d U . .
H14 H 0.4205 0.8788 0.9158 0.064 Uiso 1 1 calc R . .
C15 C 0.3799(3) 0.8119(4) 0.8571(3) 0.061(2) Uani 1 1 d U A .
C16 C 0.3857(3) 0.7439(4) 0.8401(3) 0.0501(18) Uani 1 1 d U . .
H16 H 0.3582 0.7282 0.8084 0.060 Uiso 1 1 calc R . .
C17 C 0.4309(3) 0.6985(3) 0.8689(2) 0.0357(15) Uani 1 1 d U . .
C18 C 0.4417(3) 0.6278(3) 0.8529(2) 0.0310(14) Uani 1 1 d U . .
C19 C 0.4066(3) 0.5954(4) 0.8082(3) 0.0422(16) Uani 1 1 d U . .
H19 H 0.3722 0.6195 0.7862 0.051 Uiso 1 1 calc R . .
C20 C 0.4204(3) 0.5289(4) 0.7949(2) 0.0384(15) Uani 1 1 d U B .
C21 C 0.4708(3) 0.4967(3) 0.8295(2) 0.0315(14) Uani 1 1 d U . .
H21 H 0.4828 0.4510 0.8223 0.038 Uiso 1 1 calc R . .
C22 C 0.5037(2) 0.5296(3) 0.8741(2) 0.0279(13) Uani 1 1 d U . .
H22 H 0.5373 0.5057 0.8974 0.033 Uiso 1 1 calc R . .
C35 C 0.3121(3) 0.4782(3) 1.0731(2) 0.0340(14) Uani 1 1 d U . .
H35A H 0.3318 0.4395 1.0628 0.051 Uiso 1 1 calc R . .
H35B H 0.2931 0.4584 1.0941 0.051 Uiso 1 1 calc R . .
H35C H 0.3413 0.5143 1.0920 0.051 Uiso 1 1 calc R . .
C36 C 0.1187(2) 0.5648(3) 0.9359(3) 0.0375(15) Uani 1 1 d U . .
H36A H 0.1120 0.6166 0.9364 0.056 Uiso 1 1 calc R . .
H36B H 0.0926 0.5393 0.9485 0.056 Uiso 1 1 calc R . .
H36C H 0.1102 0.5494 0.9016 0.056 Uiso 1 1 calc R . .
C33 C 0.4095(3) 0.7538(3) 1.0160(3) 0.0422(16) Uani 1 1 d U . .
H33A H 0.4144 0.7455 1.0506 0.063 Uiso 1 1 calc R . .
H33B H 0.4197 0.8036 1.0122 0.063 Uiso 1 1 calc R . .
H33C H 0.4356 0.7214 1.0077 0.063 Uiso 1 1 calc R . .
C34 C 0.1906(3) 0.7815(4) 0.9029(3) 0.0540(19) Uani 1 1 d U . .
H34A H 0.1786 0.7660 0.8681 0.081 Uiso 1 1 calc R . .
H34B H 0.1906 0.8340 0.9043 0.081 Uiso 1 1 calc R . .
H34C H 0.1630 0.7622 0.9164 0.081 Uiso 1 1 calc R . .
C37 C 0.3766(2) 0.4566(3) 0.8936(2) 0.0259(12) Uani 1 1 d U . .
H37A H 0.4113 0.4851 0.9136 0.039 Uiso 1 1 calc R . .
H37B H 0.3809 0.4390 0.8636 0.039 Uiso 1 1 calc R . .
H37C H 0.3728 0.4158 0.9134 0.039 Uiso 1 1 calc R . .
C38 C 0.1764(3) 0.5768(4) 0.8002(3) 0.0435(17) Uani 1 1 d U . .
H38A H 0.1453 0.5589 0.8101 0.065 Uiso 1 1 calc R . .
H38B H 0.1704 0.5577 0.7672 0.065 Uiso 1 1 calc R . .
H38C H 0.1749 0.6294 0.7988 0.065 Uiso 1 1 calc R . .
C47 C 0.7035(2) 0.8394(3) 0.9020(2) 0.0297(13) Uani 1 1 d DU . .
C50 C 0.6638(3) 0.9055(4) 0.8774(3) 0.0498(18) Uani 1 1 d DU . .
H50A H 0.6329 0.8912 0.8454 0.075 Uiso 1 1 calc R . .
H50B H 0.6880 0.9435 0.8718 0.075 Uiso 1 1 calc R . .
H50C H 0.6456 0.9234 0.8996 0.075 Uiso 1 1 calc R . .
C48 C 0.7266(3) 0.8083(4) 0.8649(3) 0.0470(17) Uani 1 1 d DU . .
H48A H 0.7485 0.7640 0.8785 0.071 Uiso 1 1 calc R . .
H48B H 0.7528 0.8432 0.8589 0.071 Uiso 1 1 calc R . .
H48C H 0.6934 0.7977 0.8334 0.071 Uiso 1 1 calc R . .
C49 C 0.7555(3) 0.8638(3) 0.9485(2) 0.0400(16) Uani 1 1 d DU . .
H49A H 0.7408 0.8864 0.9718 0.060 Uiso 1 1 calc R . .
H49B H 0.7791 0.8986 0.9391 0.060 Uiso 1 1 calc R . .
H49C H 0.7800 0.8223 0.9646 0.060 Uiso 1 1 calc R . .
C51 C 0.6368(3) 0.8370(3) 1.1387(2) 0.0338(14) Uani 1 1 d DU . .
C52 C 0.6816(3) 0.8902(4) 1.1346(3) 0.0456(17) Uani 1 1 d DU . .
H52A H 0.7147 0.8639 1.1320 0.068 Uiso 1 1 calc R . .
H52B H 0.6962 0.9209 1.1643 0.068 Uiso 1 1 calc R . .
H52C H 0.6628 0.9200 1.1047 0.068 Uiso 1 1 calc R . .
C53 C 0.6670(3) 0.7897(4) 1.1858(2) 0.0429(16) Uani 1 1 d DU . .
H53A H 0.6381 0.7563 1.1891 0.064 Uiso 1 1 calc R . .
H53B H 0.6827 0.8204 1.2155 0.064 Uiso 1 1 calc R . .
H53C H 0.6993 0.7625 1.1826 0.064 Uiso 1 1 calc R . .
C54 C 0.5853(3) 0.8784(3) 1.1439(3) 0.0429(16) Uani 1 1 d DU . .
H54A H 0.5637 0.9050 1.1130 0.064 Uiso 1 1 calc R . .
H54B H 0.6009 0.9121 1.1719 0.064 Uiso 1 1 calc R . .
H54C H 0.5587 0.8443 1.1501 0.064 Uiso 1 1 calc R . .
C40 C 0.3698(8) 0.9222(10) 0.8070(7) 0.084(6) Uani 0.563(14) 1 d PU A 3
H40A H 0.3963 0.9479 0.8366 0.126 Uiso 0.563(14) 1 calc PR A 3
H40B H 0.3430 0.9564 0.7833 0.126 Uiso 0.563(14) 1 calc PR A 3
H40C H 0.3930 0.8974 0.7912 0.126 Uiso 0.563(14) 1 calc PR A 3
C41 C 0.2918(7) 0.8310(9) 0.7753(6) 0.069(5) Uani 0.563(14) 1 d PU A 3
H41A H 0.2606 0.8653 0.7570 0.104 Uiso 0.563(14) 1 calc PR A 3
H41B H 0.2740 0.7872 0.7819 0.104 Uiso 0.563(14) 1 calc PR A 3
H41C H 0.3145 0.8192 0.7554 0.104 Uiso 0.563(14) 1 calc PR A 3
C42 C 0.3033(7) 0.9003(8) 0.8576(6) 0.057(4) Uani 0.563(14) 1 d PU A 3
H42A H 0.3339 0.9268 0.8844 0.086 Uiso 0.563(14) 1 calc PR A 3
H42B H 0.2864 0.8635 0.8721 0.086 Uiso 0.563(14) 1 calc PR A 3
H42C H 0.2721 0.9335 0.8375 0.086 Uiso 0.563(14) 1 calc PR A 3
C39 C 0.3313(5) 0.8632(6) 0.8232(4) 0.094(3) Uani 1 1 d DU . .
C41D C 0.2713(9) 0.8129(12) 0.8107(10) 0.097(7) Uani 0.437(14) 1 d PDU A 4
H41D H 0.2667 0.8017 0.8418 0.145 Uiso 0.437(14) 1 calc PR A 4
H41E H 0.2753 0.7681 0.7946 0.145 Uiso 0.437(14) 1 calc PR A 4
H41F H 0.2365 0.8391 0.7882 0.145 Uiso 0.437(14) 1 calc PR A 4
C40D C 0.3333(14) 0.8798(16) 0.7745(9) 0.127(9) Uani 0.437(14) 1 d PDU A 4
H40D H 0.3471 0.8375 0.7622 0.191 Uiso 0.437(14) 1 calc PR A 4
H40E H 0.3604 0.9199 0.7783 0.191 Uiso 0.437(14) 1 calc PR A 4
H40F H 0.2938 0.8929 0.7507 0.191 Uiso 0.437(14) 1 calc PR A 4
C42D C 0.3192(14) 0.9259(13) 0.8493(11) 0.111(8) Uani 0.437(14) 1 d PDU A 4
H42D H 0.3158 0.9098 0.8800 0.167 Uiso 0.437(14) 1 calc PR A 4
H42E H 0.2822 0.9488 0.8274 0.167 Uiso 0.437(14) 1 calc PR A 4
H42F H 0.3515 0.9605 0.8575 0.167 Uiso 0.437(14) 1 calc PR A 4
C43 C 0.3845(3) 0.4933(4) 0.7452(3) 0.0538(19) Uani 1 1 d DU . .
C45 C 0.4222(4) 0.4807(6) 0.7157(4) 0.054(3) Uani 0.796(16) 1 d PDU B 5
H45A H 0.4555 0.4495 0.7348 0.080 Uiso 0.796(16) 1 calc PR B 5
H45B H 0.4372 0.5268 0.7094 0.080 Uiso 0.796(16) 1 calc PR B 5
H45C H 0.3985 0.4577 0.6838 0.080 Uiso 0.796(16) 1 calc PR B 5
C44 C 0.3279(4) 0.5352(7) 0.7154(4) 0.042(3) Uani 0.796(16) 1 d PDU B 5
H44A H 0.3053 0.5097 0.6843 0.063 Uiso 0.796(16) 1 calc PR B 5
H44B H 0.3381 0.5832 0.7077 0.063 Uiso 0.796(16) 1 calc PR B 5
H44C H 0.3040 0.5394 0.7353 0.063 Uiso 0.796(16) 1 calc PR B 5
C46 C 0.3661(4) 0.4164(5) 0.7552(3) 0.048(3) Uani 0.796(16) 1 d PDU B 5
H46A H 0.3443 0.3923 0.7233 0.072 Uiso 0.796(16) 1 calc PR B 5
H46B H 0.3409 0.4202 0.7740 0.072 Uiso 0.796(16) 1 calc PR B 5
H46C H 0.4015 0.3886 0.7745 0.072 Uiso 0.796(16) 1 calc PR B 5
C44D C 0.3213(11) 0.518(3) 0.717(2) 0.06(2) Uani 0.204(16) 1 d PDU B 6
H44D H 0.3055 0.4959 0.6834 0.095 Uiso 0.204(16) 1 calc PR B 6
H44E H 0.3206 0.5706 0.7129 0.095 Uiso 0.204(16) 1 calc PR B 6
H44F H 0.2971 0.5044 0.7349 0.095 Uiso 0.204(16) 1 calc PR B 6
C45D C 0.4193(14) 0.5304(19) 0.7093(13) 0.039(9) Uani 0.204(16) 1 d PDU B 6
H45D H 0.4621 0.5240 0.7264 0.058 Uiso 0.204(16) 1 calc PR B 6
H45E H 0.4101 0.5817 0.7044 0.058 Uiso 0.204(16) 1 calc PR B 6
H45F H 0.4054 0.5064 0.6767 0.058 Uiso 0.204(16) 1 calc PR B 6
C46D C 0.392(2) 0.4152(12) 0.735(2) 0.091(10) Uani 0.204(16) 1 d PDU B 6
H46D H 0.4279 0.3965 0.7615 0.136 Uiso 0.204(16) 1 calc PR B 6
H46E H 0.3946 0.4103 0.7028 0.136 Uiso 0.204(16) 1 calc PR B 6
H46F H 0.3577 0.3880 0.7350 0.136 Uiso 0.204(16) 1 calc PR B 6
C1S C 0.4777(5) 0.7509(7) 0.1813(5) 0.111(4) Uani 1 1 d U . .
H1S1 H 0.5068 0.7835 0.2047 0.167 Uiso 1 1 calc R . .
H1S2 H 0.4522 0.7316 0.1969 0.167 Uiso 1 1 calc R . .
H1S3 H 0.4537 0.7773 0.1510 0.167 Uiso 1 1 calc R . .
N2 N 0.46642(19) 0.6049(2) 0.96672(17) 0.0226(10) Uani 1 1 d . . .
N1 N 0.58039(19) 0.5698(2) 0.97866(16) 0.0203(10) Uani 1 1 d . . .
N3 N 0.4240(2) 0.6163(3) 1.0932(2) 0.0374(13) Uani 1 1 d . . .
N6 N 0.28023(19) 0.5485(2) 0.99406(17) 0.0250(11) Uani 1 1 d . . .
N7 N 0.22788(19) 0.5702(2) 0.95777(19) 0.0284(11) Uani 1 1 d . . .
N4 N 0.3246(2) 0.6741(2) 0.9674(2) 0.0309(12) Uani 1 1 d . . .
N5 N 0.2660(2) 0.6833(2) 0.9366(2) 0.0329(12) Uani 1 1 d . . .
N8 N 0.31153(19) 0.5430(2) 0.91179(17) 0.0237(10) Uani 1 1 d . . .
N9 N 0.25676(19) 0.5734(2) 0.88568(18) 0.0263(11) Uani 1 1 d . . .
N12 N 0.58476(19) 0.6951(2) 0.93353(16) 0.0235(10) Uani 1 1 d . . .
N13 N 0.56077(18) 0.6986(2) 1.01059(17) 0.0204(10) Uani 1 1 d . . .
N10 N 0.4701(2) 0.7191(2) 0.91445(18) 0.0285(11) Uani 1 1 d . . .
N11 N 0.48946(19) 0.5950(2) 0.88575(17) 0.0242(10) Uani 1 1 d . . .
O1S O 0.5074(2) 0.6934(3) 0.16871(19) 0.0568(14) Uani 1 1 d . . .
H1S H 0.4848 0.6748 0.1417 0.085 Uiso 1 1 calc R . .

loop_
_atom_site_aniso_label
_atom_site_aniso_U_11
_atom_site_aniso_U_22
_atom_site_aniso_U_33
_atom_site_aniso_U_23
_atom_site_aniso_U_13
_atom_site_aniso_U_12
Co1 0.0161(4) 0.0206(4) 0.0216(4) 0.0011(3) 0.0051(3) -0.0040(3)
Fe1 0.0160(4) 0.0198(4) 0.0313(5) -0.0033(3) 0.0101(3) -0.0027(3)
P1 0.0339(14) 0.0553(16) 0.0610(18) -0.0088(13) 0.0174(13) -0.0193(12)
P2 0.081(2) 0.087(2) 0.0302(16) 0.000 0.0072(15) 0.000
F1 0.21(3) 0.079(9) 0.029(7) -0.027(6) -0.036(9) 0.090(12)
F2 0.076(12) 0.47(6) 0.044(9) 0.054(18) 0.036(9) 0.04(2)
F3 0.078(13) 0.19(2) 0.047(10) 0.047(12) -0.024(8) -0.061(13)
F1D 0.095(12) 0.36(5) 0.048(9) -0.043(17) 0.022(8) 0.030(19)
F2D 0.11(2) 0.31(4) 0.046(12) 0.060(17) -0.048(12) -0.15(3)
F3D 0.17(3) 0.25(3) 0.23(4) -0.18(3) 0.01(2) -0.01(2)
F4 0.067(3) 0.083(3) 0.082(4) -0.029(3) 0.043(3) -0.039(3)
F5 0.056(3) 0.050(2) 0.084(3) -0.006(2) 0.018(2) -0.018(2)
F6 0.032(2) 0.086(3) 0.104(4) -0.003(3) 0.017(2) -0.019(2)
B1 0.017(3) 0.031(4) 0.049(5) 0.009(3) 0.010(3) 0.003(3)
C2 0.022(3) 0.018(2) 0.024(3) -0.003(2) 0.005(2) -0.002(2)
C1 0.018(2) 0.023(2) 0.023(3) -0.005(2) 0.010(2) -0.007(2)
C3 0.020(3) 0.027(3) 0.037(3) -0.005(2) 0.013(2) 0.002(2)
C7 0.027(3) 0.029(3) 0.031(3) -0.006(2) 0.015(2) -0.005(2)
C8 0.027(3) 0.030(3) 0.042(3) -0.009(2) 0.017(2) -0.003(2)
C9 0.024(3) 0.027(3) 0.040(3) -0.005(2) 0.013(2) -0.002(2)
C4 0.031(3) 0.031(3) 0.053(3) -0.005(3) 0.019(3) 0.000(2)
C5 0.038(3) 0.032(3) 0.066(4) -0.005(3) 0.023(3) 0.001(3)
C6 0.034(3) 0.031(3) 0.061(4) 0.004(3) 0.021(3) 0.005(2)
C10 0.021(2) 0.021(2) 0.024(3) 0.002(2) 0.008(2) -0.006(2)
C11 0.031(3) 0.035(3) 0.028(3) 0.004(2) 0.010(2) -0.007(2)
C12 0.027(3) 0.031(3) 0.035(3) 0.010(2) 0.009(2) -0.006(2)
C23 0.028(3) 0.030(3) 0.023(3) 0.000(2) 0.006(2) -0.008(2)
C24 0.027(3) 0.033(3) 0.021(3) 0.002(2) 0.008(2) -0.003(2)
C25 0.020(2) 0.024(2) 0.024(3) 0.007(2) 0.005(2) 0.000(2)
C26 0.021(2) 0.022(2) 0.026(3) 0.004(2) 0.006(2) 0.000(2)
C27 0.018(2) 0.022(2) 0.021(3) 0.002(2) 0.004(2) -0.002(2)
C28 0.017(2) 0.021(2) 0.021(3) 0.003(2) 0.004(2) -0.002(2)
C29 0.021(3) 0.024(3) 0.031(3) -0.001(2) 0.007(2) -0.002(2)
C30 0.022(3) 0.026(3) 0.026(3) -0.002(2) 0.004(2) 0.001(2)
C31 0.027(3) 0.026(3) 0.027(3) -0.001(2) 0.012(2) 0.001(2)
C32 0.021(2) 0.023(2) 0.028(3) 0.002(2) 0.010(2) -0.001(2)
C13 0.030(3) 0.027(3) 0.041(3) 0.004(2) 0.002(2) -0.003(2)
C14 0.048(3) 0.036(3) 0.058(4) 0.002(3) 0.002(3) 0.004(3)
C15 0.052(4) 0.046(3) 0.064(4) 0.005(3) 0.001(3) 0.005(3)
C16 0.044(3) 0.046(3) 0.047(4) 0.004(3) 0.003(3) -0.001(3)
C17 0.033(3) 0.035(3) 0.032(3) 0.004(2) 0.005(2) -0.002(2)
C18 0.026(3) 0.037(3) 0.026(3) 0.001(2) 0.006(2) -0.004(2)
C19 0.032(3) 0.051(3) 0.038(3) 0.004(3) 0.008(3) -0.004(3)
C20 0.034(3) 0.050(3) 0.032(3) -0.002(3) 0.015(2) -0.009(3)
C21 0.031(3) 0.040(3) 0.028(3) -0.004(2) 0.016(2) -0.009(2)
C22 0.025(3) 0.033(3) 0.027(3) 0.000(2) 0.012(2) -0.006(2)
C35 0.031(3) 0.044(3) 0.031(3) -0.001(2) 0.017(2) -0.009(2)
C36 0.024(3) 0.035(3) 0.055(4) 0.002(3) 0.016(3) -0.003(2)
C33 0.035(3) 0.031(3) 0.063(4) -0.010(3) 0.021(3) -0.004(2)
C34 0.041(3) 0.041(3) 0.078(4) 0.001(3) 0.021(3) 0.009(3)
C37 0.023(3) 0.029(3) 0.024(3) -0.003(2) 0.008(2) -0.004(2)
C38 0.039(3) 0.044(3) 0.040(3) 0.013(3) 0.008(3) 0.002(3)
C47 0.029(3) 0.028(3) 0.034(3) 0.004(2) 0.016(2) -0.001(2)
C50 0.047(3) 0.042(3) 0.056(4) 0.018(3) 0.016(3) -0.001(3)
C48 0.045(3) 0.052(3) 0.055(4) -0.006(3) 0.031(3) -0.013(3)
C49 0.027(3) 0.039(3) 0.052(3) -0.001(3) 0.014(3) -0.010(2)
C51 0.033(3) 0.035(3) 0.031(3) -0.005(2) 0.010(2) -0.002(2)
C52 0.047(3) 0.044(3) 0.041(3) -0.011(3) 0.011(3) -0.014(3)
C53 0.044(3) 0.046(3) 0.034(3) -0.005(3) 0.011(3) 0.001(3)
C54 0.040(3) 0.037(3) 0.046(3) -0.013(3) 0.012(3) 0.002(3)
C40 0.085(7) 0.081(7) 0.084(7) 0.007(3) 0.030(4) -0.001(3)
C41 0.068(6) 0.067(6) 0.067(6) 0.001(3) 0.021(4) 0.005(3)
C42 0.051(5) 0.051(5) 0.061(5) 0.011(3) 0.012(3) 0.002(3)
C39 0.089(4) 0.082(4) 0.095(4) -0.002(3) 0.021(3) 0.003(3)
C41D 0.093(8) 0.096(8) 0.097(8) -0.003(4) 0.033(5) 0.004(4)
C40D 0.129(10) 0.125(10) 0.126(9) 0.004(5) 0.047(6) 0.001(5)
C42D 0.109(10) 0.110(9) 0.113(9) 0.000(4) 0.041(5) 0.005(5)
C43 0.049(3) 0.068(3) 0.044(3) -0.009(3) 0.019(2) -0.002(3)
C45 0.052(4) 0.065(5) 0.044(4) -0.006(3) 0.019(3) -0.002(3)
C44 0.036(4) 0.051(4) 0.032(4) -0.002(3) 0.007(3) -0.012(3)
C46 0.045(4) 0.052(4) 0.039(4) -0.019(3) 0.010(3) -0.002(3)
C44D 0.06(2) 0.06(2) 0.06(2) 0.000(5) 0.024(10) -0.002(5)
C45D 0.038(10) 0.041(10) 0.037(10) -0.003(5) 0.015(6) -0.002(5)
C46D 0.092(11) 0.089(10) 0.091(11) -0.004(5) 0.035(6) 0.003(5)
C1S 0.108(5) 0.118(5) 0.113(5) -0.033(4) 0.050(4) -0.011(4)
N2 0.023(3) 0.017(2) 0.026(3) -0.0033(19) 0.008(2) -0.0017(19)
N1 0.019(2) 0.023(2) 0.019(2) -0.0036(19) 0.0071(19) -0.004(2)
N3 0.025(3) 0.037(3) 0.044(4) -0.018(3) 0.007(3) 0.003(2)
N6 0.016(2) 0.026(2) 0.031(3) -0.006(2) 0.008(2) -0.0045(19)
N7 0.018(2) 0.027(2) 0.040(3) -0.001(2) 0.012(2) -0.003(2)
N4 0.022(3) 0.020(2) 0.054(3) -0.005(2) 0.019(2) -0.002(2)
N5 0.021(3) 0.025(3) 0.055(3) 0.003(2) 0.018(2) 0.006(2)
N8 0.017(2) 0.024(2) 0.029(3) 0.005(2) 0.008(2) -0.0006(19)
N9 0.017(2) 0.026(2) 0.034(3) 0.007(2) 0.008(2) -0.0004(19)
N12 0.019(2) 0.026(2) 0.019(3) 0.0043(19) 0.0017(19) -0.0016(19)
N13 0.019(2) 0.017(2) 0.026(3) 0.0029(18) 0.009(2) 0.0013(18)
N10 0.022(2) 0.026(2) 0.030(3) 0.003(2) 0.002(2) -0.006(2)
N11 0.017(2) 0.031(3) 0.023(3) 0.003(2) 0.006(2) -0.0047(19)
O1S 0.052(3) 0.081(4) 0.038(3) -0.021(3) 0.018(2) -0.029(3)

loop_
_atom_type_symbol
_atom_type_description
_atom_type_scat_dispersion_real
_atom_type_scat_dispersion_imag
_atom_type_scat_source
C C 0.0033 0.0016 'International Tables Vol C Tables 4.2.6.8 and 6.1.1.4'
H H 0.0000 0.0000 'International Tables Vol C Tables 4.2.6.8 and 6.1.1.4'
B B 0.0013 0.0007 'International Tables Vol C Tables 4.2.6.8 and 6.1.1.4'
N N 0.0061 0.0033 'International Tables Vol C Tables 4.2.6.8 and 6.1.1.4'
O O 0.0106 0.0060 'International Tables Vol C Tables 4.2.6.8 and 6.1.1.4'
F F 0.0171 0.0103 'International Tables Vol C Tables 4.2.6.8 and 6.1.1.4'
P P 0.1023 0.0942 'International Tables Vol C Tables 4.2.6.8 and 6.1.1.4'
Fe Fe 0.3463 0.8444 'International Tables Vol C Tables 4.2.6.8 and 6.1.1.4'
Co Co 0.3494 0.9721 'International Tables Vol C Tables 4.2.6.8 and 6.1.1.4'

loop_
_geom_angle_atom_site_label_1
_geom_angle_atom_site_label_2
_geom_angle_atom_site_label_3
_geom_angle
_geom_angle_site_symmetry_1
_geom_angle_site_symmetry_3
N1 Co1 N2 94.16(19) . .
N1 Co1 N12 90.48(19) . .
N2 Co1 N12 173.77(19) . .
N1 Co1 N13 89.42(18) . .
N2 Co1 N13 93.27(19) . .
N12 Co1 N13 82.61(19) . .
N1 Co1 N10 176.1(2) . .
N2 Co1 N10 86.84(19) . .
N12 Co1 N10 88.81(19) . .
N13 Co1 N10 94.33(19) . .
N1 Co1 N11 93.50(19) . .
N2 Co1 N11 86.93(19) . .
N12 Co1 N11 96.95(19) . .
N13 Co1 N11 177.05(19) . .
N10 Co1 N11 82.75(19) . .
C2 Fe1 C1 86.2(2) . .
C2 Fe1 C3 88.9(2) . .
C1 Fe1 C3 86.4(2) . .
C2 Fe1 N8 91.0(2) . .
C1 Fe1 N8 94.9(2) . .
C3 Fe1 N8 178.7(2) . .
C2 Fe1 N6 177.3(2) . .
C1 Fe1 N6 95.2(2) . .
C3 Fe1 N6 93.4(2) . .
N8 Fe1 N6 86.60(18) . .
C2 Fe1 N4 91.7(2) . .
C1 Fe1 N4 175.0(2) . .
C3 Fe1 N4 89.0(2) . .
N8 Fe1 N4 89.71(19) . .
N6 Fe1 N4 87.08(18) . .
F4 P1 F4 180.000(2) . 5_677
F4 P1 F6 91.2(3) . 5_677
F4 P1 F6 88.8(3) 5_677 5_677
F4 P1 F6 88.8(3) . .
F4 P1 F6 91.2(3) 5_677 .
F6 P1 F6 180.000(1) 5_677 .
F4 P1 F5 89.4(3) . 5_677
F4 P1 F5 90.6(3) 5_677 5_677
F6 P1 F5 90.4(2) 5_677 5_677
F6 P1 F5 89.6(2) . 5_677
F4 P1 F5 90.6(3) . .
F4 P1 F5 89.4(3) 5_677 .
F6 P1 F5 89.6(2) 5_677 .
F6 P1 F5 90.4(2) . .
F5 P1 F5 180.0(4) 5_677 .
F2D P2 F2D 133(3) 2_656 .
F2D P2 F1 87.0(15) 2_656 .
F2D P2 F1 53.5(14) . .
F2D P2 F1 53.5(14) 2_656 2_656
F2D P2 F1 87.0(15) . 2_656
F1 P2 F1 72.0(16) . 2_656
F2D P2 F3 112(2) 2_656 .
F2D P2 F3 97.3(8) . .
F1 P2 F3 95.0(10) . .
F1 P2 F3 160(3) 2_656 .
F2D P2 F3 97.3(8) 2_656 2_656
F2D P2 F3 112(2) . 2_656
F1 P2 F3 160(3) . 2_656
F1 P2 F3 95.0(10) 2_656 2_656
F3 P2 F3 101(2) . 2_656
F2D P2 F2 35(2) 2_656 2_656
F2D P2 F2 165(3) . 2_656
F1 P2 F2 111(2) . 2_656
F1 P2 F2 86.0(14) 2_656 2_656
F3 P2 F2 84.9(17) . 2_656
F3 P2 F2 81.9(13) 2_656 2_656
F2D P2 F2 165(3) 2_656 .
F2D P2 F2 35(2) . .
F1 P2 F2 86.0(14) . .
F1 P2 F2 111(2) 2_656 .
F3 P2 F2 81.9(13) . .
F3 P2 F2 84.9(17) 2_656 .
F2 P2 F2 159(4) 2_656 .
F2D P2 F1D 81.5(14) 2_656 .
F2D P2 F1D 96.1(12) . .
F1 P2 F1D 59.8(12) . .
F1 P2 F1D 115(3) 2_656 .
F3 P2 F1D 45.7(11) . .
F3 P2 F1D 140(3) 2_656 .
F2 P2 F1D 74.5(14) 2_656 .
F2 P2 F1D 106.6(10) . .
F2D P2 F1D 96.1(12) 2_656 2_656
F2D P2 F1D 81.5(14) . 2_656
F1 P2 F1D 115(3) . 2_656
F1 P2 F1D 59.8(12) 2_656 2_656
F3 P2 F1D 140(3) . 2_656
F3 P2 F1D 45.7(11) 2_656 2_656
F2 P2 F1D 106.6(10) 2_656 2_656
F2 P2 F1D 74.5(14) . 2_656
F1D P2 F1D 174(4) . 2_656
F2D P2 F3D 86.0(19) 2_656 2_656
F2D P2 F3D 139(3) . 2_656
F1 P2 F3D 163(3) . 2_656
F1 P2 F3D 115.6(12) 2_656 2_656
F3 P2 F3D 73.1(15) . 2_656
F3 P2 F3D 37.1(12) 2_656 2_656
F2 P2 F3D 56.1(16) 2_656 2_656
F2 P2 F3D 104(3) . 2_656
F1D P2 F3D 103(3) . 2_656
F1D P2 F3D 81.9(13) 2_656 2_656
F2D P2 F3D 139(3) 2_656 .
F2D P2 F3D 86.0(19) . .
F1 P2 F3D 115.6(12) . .
F1 P2 F3D 163(3) 2_656 .
F3 P2 F3D 37.1(12) . .
F3 P2 F3D 73.1(15) 2_656 .
F2 P2 F3D 104(3) 2_656 .
F2 P2 F3D 56.1(16) . .
F1D P2 F3D 81.9(14) . .
F1D P2 F3D 103(3) 2_656 .
F3D P2 F3D 62(3) 2_656 .
P2 F1 F1 54.0(8) . 2_656
P2 F3D F3D 59.0(14) . 2_656
N5 B1 N7 108.9(5) . .
N5 B1 N9 108.9(5) . .
N7 B1 N9 107.6(5) . .
N5 B1 H1 110.5 . .
N7 B1 H1 110.5 . .
N9 B1 H1 110.5 . .
N2 C2 Fe1 176.7(5) . .
N1 C1 Fe1 169.8(4) 5_667 .
N3 C3 Fe1 177.2(5) . .
N6 C7 C8 109.8(5) . .
N6 C7 C35 122.7(5) . .
C8 C7 C35 127.5(5) . .
C9 C8 C7 106.4(5) . .
C9 C8 H8 126.8 . .
C7 C8 H8 126.8 . .
N7 C9 C8 106.9(5) . .
N7 C9 C36 123.1(5) . .
C8 C9 C36 130.0(6) . .
N4 C4 C5 109.6(5) . .
N4 C4 C33 123.8(5) . .
C5 C4 C33 126.5(6) . .
C6 C5 C4 106.1(6) . .
C6 C5 H5 127.0 . .
C4 C5 H5 127.0 . .
N5 C6 C5 107.6(6) . .
N5 C6 C34 123.0(6) . .
C5 C6 C34 129.4(6) . .
N8 C10 C11 109.5(5) . .
N8 C10 C37 122.2(5) . .
C11 C10 C37 128.3(5) . .
C12 C11 C10 106.9(6) . .
C12 C11 H11 126.6 . .
C10 C11 H11 126.6 . .
N9 C12 C11 107.2(5) . .
N9 C12 C38 122.7(6) . .
C11 C12 C38 130.1(6) . .
N12 C23 C24 122.6(5) . .
N12 C23 H23 118.7 . .
C24 C23 H23 118.7 . .
C25 C24 C23 120.9(5) . .
C25 C24 H24 119.6 . .
C23 C24 H24 119.6 . .
C24 C25 C26 116.5(5) . .
C24 C25 C47 122.8(5) . .
C26 C25 C47 120.6(5) . .
C27 C26 C25 120.4(5) . .
C27 C26 H26 119.8 . .
C25 C26 H26 119.8 . .
N12 C27 C26 121.7(5) . .
N12 C27 C28 112.5(4) . .
C26 C27 C28 125.7(5) . .
N13 C28 C29 120.9(5) . .
N13 C28 C27 113.7(4) . .
C29 C28 C27 125.4(5) . .
C28 C29 C30 121.1(5) . .
C28 C29 H29 119.4 . .
C30 C29 H29 119.4 . .
C29 C30 C31 116.1(5) . .
C29 C30 C51 123.6(5) . .
C31 C30 C51 120.2(5) . .
C32 C31 C30 120.5(5) . .
C32 C31 H31 119.7 . .
C30 C31 H31 119.7 . .
N13 C32 C31 121.7(5) . .
N13 C32 H32 119.2 . .
C31 C32 H32 119.2 . .
N10 C13 C14 122.8(6) . .
N10 C13 H13 118.6 . .
C14 C13 H13 118.6 . .
C13 C14 C15 120.2(7) . .
C13 C14 H14 119.9 . .
C15 C14 H14 119.9 . .
C14 C15 C16 116.9(7) . .
C14 C15 C39 123.1(7) . .
C16 C15 C39 119.9(8) . .
C15 C16 C17 120.8(7) . .
C15 C16 H16 119.6 . .
C17 C16 H16 119.6 . .
N10 C17 C16 120.8(6) . .
N10 C17 C18 114.9(5) . .
C16 C17 C18 124.3(6) . .
N11 C18 C19 121.4(6) . .
N11 C18 C17 113.9(5) . .
C19 C18 C17 124.7(6) . .
C20 C19 C18 121.5(6) . .
C20 C19 H19 119.2 . .
C18 C19 H19 119.2 . .
C19 C20 C21 115.6(6) . .
C19 C20 C43 123.0(6) . .
C21 C20 C43 121.4(6) . .
C22 C21 C20 121.2(6) . .
C22 C21 H21 119.4 . .
C20 C21 H21 119.4 . .
N11 C22 C21 121.8(5) . .
N11 C22 H22 119.1 . .
C21 C22 H22 119.1 . .
C7 C35 H35A 109.5 . .
C7 C35 H35B 109.5 . .
H35A C35 H35B 109.5 . .
C7 C35 H35C 109.5 . .
H35A C35 H35C 109.5 . .
H35B C35 H35C 109.5 . .
C9 C36 H36A 109.5 . .
C9 C36 H36B 109.5 . .
H36A C36 H36B 109.5 . .
C9 C36 H36C 109.5 . .
H36A C36 H36C 109.5 . .
H36B C36 H36C 109.5 . .
C4 C33 H33A 109.5 . .
C4 C33 H33B 109.5 . .
H33A C33 H33B 109.5 . .
C4 C33 H33C 109.5 . .
H33A C33 H33C 109.5 . .
H33B C33 H33C 109.5 . .
C6 C34 H34A 109.5 . .
C6 C34 H34B 109.5 . .
H34A C34 H34B 109.5 . .
C6 C34 H34C 109.5 . .
H34A C34 H34C 109.5 . .
H34B C34 H34C 109.5 . .
C10 C37 H37A 109.5 . .
C10 C37 H37B 109.5 . .
H37A C37 H37B 109.5 . .
C10 C37 H37C 109.5 . .
H37A C37 H37C 109.5 . .
H37B C37 H37C 109.5 . .
C12 C38 H38A 109.5 . .
C12 C38 H38B 109.5 . .
H38A C38 H38B 109.5 . .
C12 C38 H38C 109.5 . .
H38A C38 H38C 109.5 . .
H38B C38 H38C 109.5 . .
C49 C47 C48 109.0(5) . .
C49 C47 C25 112.5(5) . .
C48 C47 C25 111.6(5) . .
C49 C47 C50 109.1(5) . .
C48 C47 C50 108.5(5) . .
C25 C47 C50 106.0(5) . .
C47 C50 H50A 109.5 . .
C47 C50 H50B 109.5 . .
H50A C50 H50B 109.5 . .
C47 C50 H50C 109.5 . .
H50A C50 H50C 109.5 . .
H50B C50 H50C 109.5 . .
C47 C48 H48A 109.5 . .
C47 C48 H48B 109.5 . .
H48A C48 H48B 109.5 . .
C47 C48 H48C 109.5 . .
H48A C48 H48C 109.5 . .
H48B C48 H48C 109.5 . .
C47 C49 H49A 109.5 . .
C47 C49 H49B 109.5 . .
H49A C49 H49B 109.5 . .
C47 C49 H49C 109.5 . .
H49A C49 H49C 109.5 . .
H49B C49 H49C 109.5 . .
C30 C51 C52 112.5(5) . .
C30 C51 C54 108.1(5) . .
C52 C51 C54 109.6(5) . .
C30 C51 C53 108.6(5) . .
C52 C51 C53 109.2(5) . .
C54 C51 C53 108.8(5) . .
C51 C52 H52A 109.5 . .
C51 C52 H52B 109.5 . .
H52A C52 H52B 109.5 . .
C51 C52 H52C 109.5 . .
H52A C52 H52C 109.5 . .
H52B C52 H52C 109.5 . .
C51 C53 H53A 109.5 . .
C51 C53 H53B 109.5 . .
H53A C53 H53B 109.5 . .
C51 C53 H53C 109.5 . .
H53A C53 H53C 109.5 . .
H53B C53 H53C 109.5 . .
C51 C54 H54A 109.5 . .
C51 C54 H54B 109.5 . .
H54A C54 H54B 109.5 . .
C51 C54 H54C 109.5 . .
H54A C54 H54C 109.5 . .
H54B C54 H54C 109.5 . .
C39 C40 H40A 109.5 . .
C39 C40 H40B 109.5 . .
H40A C40 H40B 109.5 . .
C39 C40 H40C 109.5 . .
H40A C40 H40C 109.5 . .
H40B C40 H40C 109.5 . .
C39 C41 H41A 109.5 . .
C39 C41 H41B 109.5 . .
H41A C41 H41B 109.5 . .
C39 C41 H41C 109.5 . .
H41A C41 H41C 109.5 . .
H41B C41 H41C 109.5 . .
C39 C42 H42A 109.5 . .
C39 C42 H42B 109.5 . .
C39 C42 H42C 109.5 . .
C40D C39 C41 55.6(13) . .
C40D C39 C42D 114.7(17) . .
C41 C39 C42D 127.6(15) . .
C40D C39 C15 115.6(15) . .
C41 C39 C15 114.1(10) . .
C42D C39 C15 114.9(15) . .
C40D C39 C42 135.1(15) . .
C41 C39 C42 119.0(11) . .
C42D C39 C42 26.8(12) . .
C15 C39 C42 106.8(10) . .
C40D C39 C40 48.4(13) . .
C41 C39 C40 103.8(12) . .
C42D C39 C40 83.0(14) . .
C15 C39 C40 101.9(10) . .
C42 C39 C40 109.8(11) . .
C40D C39 C41D 105.8(15) . .
C41 C39 C41D 50.7(10) . .
C42D C39 C41D 102.3(15) . .
C15 C39 C41D 101.0(11) . .
C42 C39 C41D 79.2(11) . .
C40 C39 C41D 151.5(13) . .
C39 C41D H41D 109.5 . .
C39 C41D H41E 109.5 . .
H41D C41D H41E 109.5 . .
C39 C41D H41F 109.5 . .
H41D C41D H41F 109.5 . .
H41E C41D H41F 109.5 . .
C39 C40D H40D 109.5 . .
C39 C40D H40E 109.5 . .
H40D C40D H40E 109.5 . .
C39 C40D H40F 109.5 . .
H40D C40D H40F 109.5 . .
H40E C40D H40F 109.5 . .
C39 C42D H42D 109.5 . .
C39 C42D H42E 109.5 . .
H42D C42D H42E 109.5 . .
C39 C42D H42F 109.5 . .
H42D C42D H42F 109.5 . .
H42E C42D H42F 109.5 . .
C46D C43 C45 66(2) . .
C46D C43 C44D 111(2) . .
C45 C43 C44D 118(2) . .
C46D C43 C20 122(2) . .
C45 C43 C20 110.5(7) . .
C44D C43 C20 118(2) . .
C46D C43 C44 122(2) . .
C45 C43 C44 112.7(8) . .
C44D C43 C44 14(2) . .
C20 C43 C44 111.9(7) . .
C46D C43 C46 39(2) . .
C45 C43 C46 104.7(7) . .
C44D C43 C46 94(2) . .
C20 C43 C46 109.0(6) . .
C44 C43 C46 107.7(8) . .
C46D C43 C45D 98(2) . .
C45 C43 C45D 32.8(11) . .
C44D C43 C45D 101(2) . .
C20 C43 C45D 99.1(12) . .
C44 C43 C45D 90.8(14) . .
C46 C43 C45D 136.6(13) . .
C43 C45 H45A 109.5 . .
C43 C45 H45B 109.5 . .
C43 C45 H45C 109.5 . .
C43 C44 H44A 109.5 . .
C43 C44 H44B 109.5 . .
C43 C44 H44C 109.5 . .
C43 C46 H46A 109.5 . .
C43 C46 H46B 109.5 . .
C43 C46 H46C 109.5 . .
C43 C44D H44D 109.5 . .
C43 C44D H44E 109.5 . .
H44D C44D H44E 109.5 . .
C43 C44D H44F 109.5 . .
H44D C44D H44F 109.5 . .
H44E C44D H44F 109.5 . .
C43 C45D H45D 109.5 . .
C43 C45D H45E 109.5 . .
C43 C45D H45F 109.5 . .
C43 C46D H46D 109.5 . .
C43 C46D H46E 109.5 . .
H46D C46D H46E 109.5 . .
C43 C46D H46F 109.5 . .
H46D C46D H46F 109.5 . .
H46E C46D H46F 109.5 . .
O1S C1S H1S1 109.5 . .
O1S C1S H1S2 109.5 . .
H1S1 C1S H1S2 109.5 . .
O1S C1S H1S3 109.5 . .
H1S1 C1S H1S3 109.5 . .
H1S2 C1S H1S3 109.5 . .
C2 N2 Co1 165.3(4) . .
C1 N1 Co1 173.9(4) 5_667 .
C7 N6 N7 106.2(4) . .
C7 N6 Fe1 135.8(4) . .
N7 N6 Fe1 117.9(4) . .
C9 N7 N6 110.7(5) . .
C9 N7 B1 129.8(5) . .
N6 N7 B1 119.4(4) . .
C4 N4 N5 106.5(5) . .
C4 N4 Fe1 135.0(4) . .
N5 N4 Fe1 118.3(3) . .
C6 N5 N4 110.2(5) . .
C6 N5 B1 131.0(5) . .
N4 N5 B1 118.7(4) . .
C10 N8 N9 105.9(4) . .
C10 N8 Fe1 135.7(4) . .
N9 N8 Fe1 118.3(3) . .
C12 N9 N8 110.5(5) . .
C12 N9 B1 131.0(5) . .
N8 N9 B1 118.3(5) . .
C23 N12 C27 117.8(5) . .
C23 N12 Co1 126.9(4) . .
C27 N12 Co1 115.0(4) . .
C32 N13 C28 119.6(5) . .
C32 N13 Co1 125.3(4) . .
C28 N13 Co1 115.1(4) . .
C13 N10 C17 118.5(5) . .
C13 N10 Co1 128.1(4) . .
C17 N10 Co1 113.4(4) . .
C18 N11 C22 118.5(5) . .
C18 N11 Co1 114.4(4) . .
C22 N11 Co1 126.8(4) . .
C1S O1S H1S 109.5 . .

loop_
_geom_bond_atom_site_label_1
_geom_bond_atom_site_label_2
_geom_bond_distance
_geom_bond_site_symmetry_2
Co1 N1 1.888(4) .
Co1 N2 1.899(5) .
Co1 N12 1.917(5) .
Co1 N13 1.931(4) .
Co1 N10 1.939(5) .
Co1 N11 1.944(5) .
Fe1 C2 1.861(6) .
Fe1 C1 1.877(5) .
Fe1 C3 1.898(6) .
Fe1 N8 2.034(5) .
Fe1 N6 2.044(5) .
Fe1 N4 2.046(5) .
P1 F4 1.595(5) .
P1 F4 1.595(5) 5_677
P1 F6 1.604(4) 5_677
P1 F6 1.604(4) .
P1 F5 1.606(4) 5_677
P1 F5 1.606(4) .
P2 F2D 1.46(2) 2_656
P2 F2D 1.46(2) .
P2 F1 1.515(11) .
P2 F1 1.515(11) 2_656
P2 F3 1.549(16) .
P2 F3 1.549(15) 2_656
P2 F2 1.59(2) 2_656
P2 F2 1.59(2) .
P2 F1D 1.604(18) .
P2 F1D 1.604(18) 2_656
P2 F3D 1.63(2) 2_656
P2 F3D 1.63(2) .
F1 F1 1.78(3) 2_656
F3D F3D 1.68(6) 2_656
B1 N5 1.521(8) .
B1 N7 1.530(9) .
B1 N9 1.533(9) .
B1 H1 1.0000 .
C2 N2 1.171(7) .
C1 N1 1.171(7) 5_667
C3 N3 1.163(7) .
C7 N6 1.339(7) .
C7 C8 1.404(8) .
C7 C35 1.498(8) .
C8 C9 1.374(9) .
C8 H8 0.9500 .
C9 N7 1.360(7) .
C9 C36 1.500(8) .
C4 N4 1.338(8) .
C4 C5 1.411(9) .
C4 C33 1.497(9) .
C5 C6 1.376(9) .
C5 H5 0.9500 .
C6 N5 1.356(8) .
C6 C34 1.504(9) .
C10 N8 1.338(7) .
C10 C11 1.392(8) .
C10 C37 1.487(7) .
C11 C12 1.372(9) .
C11 H11 0.9500 .
C12 N9 1.339(8) .
C12 C38 1.507(8) .
C23 N12 1.333(7) .
C23 C24 1.384(8) .
C23 H23 0.9500 .
C24 C25 1.376(8) .
C24 H24 0.9500 .
C25 C26 1.405(8) .
C25 C47 1.527(8) .
C26 C27 1.380(7) .
C26 H26 0.9500 .
C27 N12 1.368(7) .
C27 C28 1.474(8) .
C28 N13 1.345(7) .
C28 C29 1.381(8) .
C29 C30 1.393(8) .
C29 H29 0.9500 .
C30 C31 1.395(8) .
C30 C51 1.519(8) .
C31 C32 1.382(8) .
C31 H31 0.9500 .
C32 N13 1.332(7) .
C32 H32 0.9500 .
C13 N10 1.335(8) .
C13 C14 1.372(9) .
C13 H13 0.9500 .
C14 C15 1.384(10) .
C14 H14 0.9500 .
C15 C16 1.388(10) .
C15 C39 1.546(12) .
C16 C17 1.387(9) .
C16 H16 0.9500 .
C17 N10 1.354(8) .
C17 C18 1.456(9) .
C18 N11 1.337(7) .
C18 C19 1.386(9) .
C19 C20 1.381(9) .
C19 H19 0.9500 .
C20 C21 1.392(9) .
C20 C43 1.520(10) .
C21 C22 1.376(8) .
C21 H21 0.9500 .
C22 N11 1.346(7) .
C22 H22 0.9500 .
C35 H35A 0.9800 .
C35 H35B 0.9800 .
C35 H35C 0.9800 .
C36 H36A 0.9800 .
C36 H36B 0.9800 .
C36 H36C 0.9800 .
C33 H33A 0.9800 .
C33 H33B 0.9800 .
C33 H33C 0.9800 .
C34 H34A 0.9800 .
C34 H34B 0.9800 .
C34 H34C 0.9800 .
C37 H37A 0.9800 .
C37 H37B 0.9800 .
C37 H37C 0.9800 .
C38 H38A 0.9800 .
C38 H38B 0.9800 .
C38 H38C 0.9800 .
C47 C49 1.522(8) .
C47 C48 1.524(8) .
C47 C50 1.561(8) .
C50 H50A 0.9800 .
C50 H50B 0.9800 .
C50 H50C 0.9800 .
C48 H48A 0.9800 .
C48 H48B 0.9800 .
C48 H48C 0.9800 .
C49 H49A 0.9800 .
C49 H49B 0.9800 .
C49 H49C 0.9800 .
C51 C52 1.525(9) .
C51 C54 1.543(9) .
C51 C53 1.554(8) .
C52 H52A 0.9800 .
C52 H52B 0.9800 .
C52 H52C 0.9800 .
C53 H53A 0.9800 .
C53 H53B 0.9800 .
C53 H53C 0.9800 .
C54 H54A 0.9800 .
C54 H54B 0.9800 .
C54 H54C 0.9800 .
C40 C39 1.64(2) .
C40 H40A 0.9800 .
C40 H40B 0.9800 .
C40 H40C 0.9800 .
C41 C39 1.478(18) .
C41 H41A 0.9800 .
C41 H41B 0.9800 .
C41 H41C 0.9800 .
C42 C39 1.583(19) .
C42 H42A 0.9800 .
C42 H42B 0.9800 .
C42 H42C 0.9800 .
C39 C40D 1.473(17) .
C39 C42D 1.486(17) .
C39 C41D 1.667(16) .
C41D H41D 0.9800 .
C41D H41E 0.9800 .
C41D H41F 0.9800 .
C40D H40D 0.9800 .
C40D H40E 0.9800 .
C40D H40F 0.9800 .
C42D H42D 0.9800 .
C42D H42E 0.9800 .
C42D H42F 0.9800 .
C43 C46D 1.507(19) .
C43 C45 1.513(12) .
C43 C44D 1.523(19) .
C43 C44 1.536(12) .
C43 C46 1.564(12) .
C43 C45D 1.74(3) .
C45 H45A 0.9800 .
C45 H45B 0.9800 .
C45 H45C 0.9800 .
C44 H44A 0.9800 .
C44 H44B 0.9800 .
C44 H44C 0.9800 .
C46 H46A 0.9800 .
C46 H46B 0.9800 .
C46 H46C 0.9800 .
C44D H44D 0.9800 .
C44D H44E 0.9800 .
C44D H44F 0.9800 .
C45D H45D 0.9800 .
C45D H45E 0.9800 .
C45D H45F 0.9800 .
C46D H46D 0.9800 .
C46D H46E 0.9800 .
C46D H46F 0.9800 .
C1S O1S 1.425(12) .
C1S H1S1 0.9800 .
C1S H1S2 0.9800 .
C1S H1S3 0.9800 .
N1 C1 1.171(7) 5_667
N6 N7 1.368(6) .
N4 N5 1.379(7) .
N8 N9 1.384(6) .
O1S H1S 0.8400 .
